data_4517203
loop_
_publ_author_name
'Botes, Delbert S.'
'Khorasani, Sanaz'
'Duminy, Welni'
'Levendis, Demetrius C.'
'Fernandes, Manuel A.'

_publ_section_title
;
 Supramolecular Inhibition of [4 + 2] Diels--Alder Reactions in
 Charge-Transfer Crystals
;
_journal_issue 1
_journal_name_full 'Crystal Growth &amp; Design'
_journal_page_first 291
_journal_paper_doi 10.1021/acs.cgd.9b01167
_journal_volume 20
_journal_year 2019
_chemical_formula_moiety 'C22 H14 N2 O4 S2, C14 H9 Br'
_chemical_formula_sum 'C36 H23 Br N2 O4 S2'
_chemical_formula_weight 691.59
_space_group_crystal_system triclinic
_space_group_IT_number 2
_space_group_name_Hall '-P 1'
_space_group_name_H-M_alt 'P -1'
_atom_sites_solution_hydrogens geom
_atom_sites_solution_primary direct
_audit_creation_date 2019-08-21
_audit_creation_method
;
Olex2 1.2
(compiled 2018.05.29 svn.r3508 for OlexSys, GUI svn.r5506)
;
_cell_angle_alpha 108.447(2)
_cell_angle_beta 97.354(2)
_cell_angle_gamma 90.644(2)
_cell_formula_units_Z 2
_cell_length_a 9.7763(3)
_cell_length_b 11.4782(4)
_cell_length_c 13.9099(4)
_cell_measurement_reflns_used 3830
_cell_measurement_temperature 173(2)
_cell_measurement_theta_max 24.37
_cell_measurement_theta_min 2.74
_cell_volume 1466.28(8)
_computing_molecular_graphics 'Olex2 (Dolomanov et al., 2009)'
_computing_publication_material 'Olex2 (Dolomanov et al., 2009)'
_computing_structure_refinement 'ShelXL (Sheldrick, 2015)'
_computing_structure_solution 'ShelXS (Sheldrick, 2008)'
_diffrn_ambient_temperature 173.15
_diffrn_measured_fraction_theta_full 1.000
_diffrn_measured_fraction_theta_max 1.000
_diffrn_measurement_device_type 'Bruker APEX-II CCD'
_diffrn_measurement_method '\f and \w scans'
_diffrn_radiation_type MoK\a
_diffrn_radiation_wavelength 0.71073
_diffrn_reflns_av_R_equivalents 0.0692
_diffrn_reflns_av_unetI/netI 0.0913
_diffrn_reflns_Laue_measured_fraction_full 1.000
_diffrn_reflns_Laue_measured_fraction_max 1.000
_diffrn_reflns_limit_h_max 12
_diffrn_reflns_limit_h_min -12
_diffrn_reflns_limit_k_max 14
_diffrn_reflns_limit_k_min -14
_diffrn_reflns_limit_l_max 17
_diffrn_reflns_limit_l_min -17
_diffrn_reflns_number 22462
_diffrn_reflns_point_group_measured_fraction_full 1.000
_diffrn_reflns_point_group_measured_fraction_max 1.000
_diffrn_reflns_theta_full 25.242
_diffrn_reflns_theta_max 26.999
_diffrn_reflns_theta_min 1.558
_diffrn_standards_number 0
_exptl_absorpt_coefficient_mu 1.591
_exptl_absorpt_correction_T_max 0.8969
_exptl_absorpt_correction_T_min 0.7670
_exptl_absorpt_correction_type integration
_exptl_absorpt_process_details 'Face indexed absorption corrections done with XPREP'
_exptl_crystal_colour red
_exptl_crystal_colour_primary red
_exptl_crystal_density_diffrn 1.566
_exptl_crystal_description block
_exptl_crystal_F_000 704
_exptl_crystal_size_max 0.229
_exptl_crystal_size_mid 0.201
_exptl_crystal_size_min 0.104
_refine_diff_density_max 1.112
_refine_diff_density_min -0.626
_refine_diff_density_rms 0.079
_refine_ls_extinction_method none
_refine_ls_goodness_of_fit_ref 0.895
_refine_ls_hydrogen_treatment constr
_refine_ls_matrix_type full
_refine_ls_number_parameters 406
_refine_ls_number_reflns 6408
_refine_ls_number_restraints 0
_refine_ls_restrained_S_all 0.895
_refine_ls_R_factor_all 0.0752
_refine_ls_R_factor_gt 0.0388
_refine_ls_shift/su_max 0.000
_refine_ls_shift/su_mean 0.000
_refine_ls_structure_factor_coef Fsqd
_refine_ls_weighting_details 'w=1/[\s^2^(Fo^2^)+(0.0174P)^2^] where P=(Fo^2^+2Fc^2^)/3'
_refine_ls_weighting_scheme calc
_refine_ls_wR_factor_gt 0.0597
_refine_ls_wR_factor_ref 0.0663
_reflns_Friedel_coverage 0.000
_reflns_number_gt 4165
_reflns_number_total 6408
_reflns_threshold_expression 'I > 2\s(I)'
_cod_data_source_file Botes_CGD.cif
_cod_data_source_block 17db18_db9brblock2_0a
_cod_depositor_comments 'Adding full bibliography for 4517199--4517212.cif.'
_cod_database_code 4517203
_shelx_shelxl_version_number 2018/3
_shelx_space_group_comment
;
The symmetry employed for this shelxl refinement is uniquely defined
by the following loop, which should always be used as a source of
symmetry information in preference to the above space-group names.
They are only intended as comments.
;
_shelx_estimated_absorpt_t_max 0.852
_shelx_estimated_absorpt_t_min 0.712
_olex2_refinement_description
;
1. Fixed Uiso
 At 1.2 times of:
  All C(H) groups, All C(H,H) groups
2.a Secondary CH2 refined with riding coordinates:
 C5(H5A,H5B), C16(H16A,H16B)
2.b Aromatic/amide H refined with riding coordinates:
 C25(H25), C26(H26), C27(H27), C28(H28), C30(H30), C32(H32), C33(H33),
 C34(H34), C35(H35), C7(H7), C8(H8), C9(H9), C10(H10), C11(H11), C18(H18),
 C19(H19), C20(H20), C21(H21), C22(H22)
;
_olex2_submission_special_instructions 'No special instructions were received'

loop_
_space_group_symop_operation_xyz
'x, y, z'
'-x, -y, -z'

loop_
_atom_site_label
_atom_site_type_symbol
_atom_site_fract_x
_atom_site_fract_y
_atom_site_fract_z
_atom_site_U_iso_or_equiv
_atom_site_adp_type
_atom_site_occupancy
_atom_site_site_symmetry_order
_atom_site_calc_flag
_atom_site_refinement_flags_posn
Br1 Br -0.00581(3) 0.34155(3) 0.37670(2) 0.02973(9) Uani 1 1 d .
C23 C 0.1452(3) 0.2823(2) 0.44449(19) 0.0239(6) Uani 1 1 d .
C24 C 0.1407(3) 0.2869(2) 0.54602(18) 0.0189(6) Uani 1 1 d .
C25 C 0.0316(3) 0.3366(2) 0.60280(18) 0.0225(6) Uani 1 1 d .
H25 H -0.044638 0.367772 0.570868 0.027 Uiso 1 1 calc R
C26 C 0.0341(3) 0.3402(2) 0.70142(19) 0.0262(7) Uani 1 1 d .
H26 H -0.039712 0.373973 0.737754 0.031 Uiso 1 1 calc R
C27 C 0.1457(3) 0.2942(2) 0.75013(19) 0.0286(7) Uani 1 1 d .
H27 H 0.146545 0.297595 0.819333 0.034 Uiso 1 1 calc R
C28 C 0.2521(3) 0.2451(2) 0.69998(18) 0.0246(6) Uani 1 1 d .
H28 H 0.326101 0.213975 0.734212 0.030 Uiso 1 1 calc R
C29 C 0.2541(3) 0.2396(2) 0.59614(18) 0.0222(6) Uani 1 1 d .
C30 C 0.3633(3) 0.1913(2) 0.54363(19) 0.0275(7) Uani 1 1 d .
H30 H 0.436981 0.158957 0.577088 0.033 Uiso 1 1 calc R
C31 C 0.3676(3) 0.1891(2) 0.44324(19) 0.0237(6) Uani 1 1 d .
C32 C 0.4816(3) 0.1449(2) 0.3920(2) 0.0304(7) Uani 1 1 d .
H32 H 0.553913 0.110482 0.424916 0.037 Uiso 1 1 calc R
C33 C 0.4905(3) 0.1504(2) 0.2966(2) 0.0337(7) Uani 1 1 d .
H33 H 0.569258 0.122083 0.264235 0.040 Uiso 1 1 calc R
C34 C 0.3820(3) 0.1983(2) 0.2462(2) 0.0302(7) Uani 1 1 d .
H34 H 0.388462 0.202153 0.179699 0.036 Uiso 1 1 calc R
C35 C 0.2685(3) 0.2392(2) 0.29086(19) 0.0266(7) Uani 1 1 d .
H35 H 0.195958 0.269403 0.254547 0.032 Uiso 1 1 calc R
C36 C 0.2564(3) 0.2375(2) 0.39181(19) 0.0216(6) Uani 1 1 d .
C1 C 0.5663(3) 0.4751(2) 0.40783(17) 0.0185(6) Uani 1 1 d .
C2 C 0.6138(3) 0.4547(2) 0.30572(19) 0.0227(6) Uani 1 1 d .
C3 C 0.3990(3) 0.5315(2) 0.30171(19) 0.0231(6) Uani 1 1 d .
C4 C 0.4422(3) 0.5210(2) 0.40552(18) 0.0200(6) Uani 1 1 d .
C5 C 0.5089(3) 0.4829(2) 0.13943(18) 0.0279(7) Uani 1 1 d .
H5A H 0.605010 0.494342 0.127428 0.033 Uiso 1 1 calc R
H5B H 0.455038 0.548731 0.123763 0.033 Uiso 1 1 calc R
C6 C 0.4480(3) 0.3591(2) 0.06847(17) 0.0226(6) Uani 1 1 d .
C7 C 0.5335(3) 0.2651(2) 0.03117(19) 0.0297(7) Uani 1 1 d .
H7 H 0.630821 0.279264 0.048642 0.036 Uiso 1 1 calc R
C8 C 0.4787(3) 0.1504(3) -0.0314(2) 0.0380(8) Uani 1 1 d .
H8 H 0.538216 0.086584 -0.057612 0.046 Uiso 1 1 calc R
C9 C 0.3371(3) 0.1292(3) -0.0557(2) 0.0366(8) Uani 1 1 d .
H9 H 0.299061 0.050445 -0.098295 0.044 Uiso 1 1 calc R
C10 C 0.2516(3) 0.2214(3) -0.0185(2) 0.0344(8) Uani 1 1 d .
H10 H 0.154390 0.206230 -0.035159 0.041 Uiso 1 1 calc R
C11 C 0.3053(3) 0.3362(3) 0.04293(19) 0.0293(7) Uani 1 1 d .
H11 H 0.245044 0.399822 0.067939 0.035 Uiso 1 1 calc R
N1 N 0.5082(2) 0.49361(18) 0.24729(15) 0.0231(5) Uani 1 1 d .
O1 O 0.71915(19) 0.41306(16) 0.27809(12) 0.0307(5) Uani 1 1 d .
O2 O 0.29078(19) 0.56473(16) 0.27043(13) 0.0321(5) Uani 1 1 d .
S1 S 0.67084(7) 0.43529(6) 0.50330(5) 0.02447(17) Uani 1 1 d .
C12 C 0.1089(3) 0.9471(2) 0.44096(18) 0.0209(6) Uani 1 1 d .
C13 C 0.2103(3) 0.8980(2) 0.36784(19) 0.0230(6) Uani 1 1 d .
C14 C 0.0348(3) 0.9777(2) 0.28756(18) 0.0214(6) Uani 1 1 d .
C15 C 0.0068(3) 0.9949(2) 0.39476(18) 0.0203(6) Uani 1 1 d .
C16 C 0.2340(3) 0.9009(2) 0.19105(18) 0.0296(7) Uani 1 1 d .
H16A H 0.324967 0.869834 0.208014 0.036 Uiso 1 1 calc R
H16B H 0.251013 0.982989 0.184349 0.036 Uiso 1 1 calc R
C17 C 0.1665(2) 0.8157(2) 0.08883(17) 0.0191(6) Uani 1 1 d .
C18 C 0.1534(3) 0.6896(2) 0.07021(18) 0.0245(6) Uani 1 1 d .
H18 H 0.179360 0.656221 0.123857 0.029 Uiso 1 1 calc R
C19 C 0.1024(3) 0.6127(2) -0.02715(19) 0.0273(7) Uani 1 1 d .
H19 H 0.092636 0.526464 -0.039889 0.033 Uiso 1 1 calc R
C20 C 0.0658(3) 0.6600(2) -0.10518(19) 0.0299(7) Uani 1 1 d .
H20 H 0.032717 0.606416 -0.171937 0.036 Uiso 1 1 calc R
C21 C 0.0768(3) 0.7852(2) -0.08701(19) 0.0302(7) Uani 1 1 d .
H21 H 0.050316 0.818247 -0.140787 0.036 Uiso 1 1 calc R
C22 C 0.1267(3) 0.8623(2) 0.01001(19) 0.0246(6) Uani 1 1 d .
H22 H 0.133728 0.948583 0.022690 0.029 Uiso 1 1 calc R
N2 N 0.1554(2) 0.91533(18) 0.27632(15) 0.0240(5) Uani 1 1 d .
O3 O 0.31683(18) 0.85167(16) 0.38369(13) 0.0308(5) Uani 1 1 d .
O4 O -0.03370(19) 1.01083(15) 0.22356(12) 0.0284(5) Uani 1 1 d .
S2 S 0.13988(7) 0.93362(6) 0.56299(5) 0.02246(16) Uani 1 1 d .

loop_
_atom_site_aniso_label
_atom_site_aniso_U_11
_atom_site_aniso_U_22
_atom_site_aniso_U_33
_atom_site_aniso_U_23
_atom_site_aniso_U_13
_atom_site_aniso_U_12
Br1 0.03282(19) 0.03404(18) 0.02341(16) 0.01225(13) -0.00073(13) 0.00953(13)
C23 0.0252(16) 0.0244(15) 0.0218(14) 0.0106(12) -0.0062(12) 0.0011(13)
C24 0.0229(16) 0.0145(14) 0.0180(14) 0.0048(11) -0.0008(12) -0.0022(12)
C25 0.0220(16) 0.0183(14) 0.0242(15) 0.0051(12) -0.0029(12) -0.0032(12)
C26 0.0336(18) 0.0205(15) 0.0228(15) 0.0034(12) 0.0063(13) 0.0017(13)
C27 0.040(2) 0.0275(16) 0.0153(14) 0.0049(12) -0.0005(13) -0.0046(14)
C28 0.0263(17) 0.0273(16) 0.0190(14) 0.0091(12) -0.0057(12) -0.0014(13)
C29 0.0241(16) 0.0189(15) 0.0215(15) 0.0063(12) -0.0033(12) -0.0031(12)
C30 0.0230(17) 0.0317(16) 0.0278(16) 0.0122(13) -0.0033(13) 0.0025(13)
C31 0.0227(16) 0.0229(15) 0.0235(15) 0.0051(12) 0.0023(12) -0.0030(12)
C32 0.0230(17) 0.0317(17) 0.0314(17) 0.0041(14) 0.0009(13) -0.0007(13)
C33 0.0263(18) 0.0354(18) 0.0330(17) 0.0005(15) 0.0088(14) -0.0038(14)
C34 0.038(2) 0.0273(16) 0.0239(15) 0.0065(13) 0.0048(14) -0.0114(14)
C35 0.0309(18) 0.0247(16) 0.0217(15) 0.0056(12) -0.0004(13) -0.0055(13)
C36 0.0239(16) 0.0184(14) 0.0205(14) 0.0048(12) -0.0002(12) -0.0028(12)
C1 0.0193(15) 0.0174(14) 0.0154(13) 0.0008(11) 0.0017(11) -0.0024(11)
C2 0.0234(17) 0.0227(15) 0.0191(14) 0.0034(12) 0.0016(12) -0.0028(13)
C3 0.0286(18) 0.0186(15) 0.0204(15) 0.0042(12) 0.0028(13) 0.0001(13)
C4 0.0201(16) 0.0204(14) 0.0159(13) 0.0022(11) -0.0004(11) -0.0044(12)
C5 0.0333(18) 0.0325(17) 0.0219(15) 0.0132(13) 0.0068(13) 0.0025(14)
C6 0.0249(16) 0.0317(16) 0.0156(13) 0.0129(12) 0.0048(12) 0.0008(13)
C7 0.0213(16) 0.0411(18) 0.0261(15) 0.0085(14) 0.0071(13) -0.0027(14)
C8 0.037(2) 0.0414(19) 0.0329(17) 0.0037(15) 0.0162(15) 0.0030(16)
C9 0.040(2) 0.0415(19) 0.0235(16) 0.0036(14) 0.0065(14) -0.0143(16)
C10 0.0266(18) 0.052(2) 0.0248(16) 0.0155(15) -0.0047(14) -0.0090(16)
C11 0.0242(17) 0.0426(18) 0.0252(15) 0.0169(14) 0.0021(13) 0.0062(14)
N1 0.0238(14) 0.0291(13) 0.0172(12) 0.0085(10) 0.0030(10) 0.0021(11)
O1 0.0237(12) 0.0441(12) 0.0250(10) 0.0100(9) 0.0079(9) 0.0066(10)
O2 0.0314(13) 0.0394(12) 0.0276(11) 0.0135(9) 0.0032(9) 0.0126(10)
S1 0.0200(4) 0.0326(4) 0.0194(4) 0.0061(3) 0.0028(3) 0.0043(3)
C12 0.0227(16) 0.0218(14) 0.0156(13) 0.0034(11) 0.0003(11) 0.0010(12)
C13 0.0236(17) 0.0204(15) 0.0199(15) 0.0011(12) -0.0013(12) -0.0029(13)
C14 0.0251(17) 0.0182(14) 0.0175(14) 0.0019(12) 0.0005(12) -0.0011(12)
C15 0.0226(16) 0.0193(14) 0.0163(14) 0.0025(11) 0.0005(12) 0.0004(12)
C16 0.0256(17) 0.0368(17) 0.0221(15) 0.0019(13) 0.0079(13) -0.0047(14)
C17 0.0134(14) 0.0257(15) 0.0165(13) 0.0032(12) 0.0047(11) -0.0001(12)
C18 0.0274(17) 0.0296(16) 0.0212(15) 0.0125(13) 0.0085(12) 0.0060(13)
C19 0.0304(18) 0.0202(15) 0.0307(16) 0.0045(13) 0.0115(13) -0.0029(13)
C20 0.0316(18) 0.0345(18) 0.0187(15) 0.0018(13) 0.0038(13) -0.0054(14)
C21 0.0306(18) 0.0421(19) 0.0220(15) 0.0166(14) 0.0021(13) 0.0032(14)
C22 0.0223(16) 0.0219(15) 0.0304(16) 0.0080(13) 0.0080(12) 0.0040(12)
N2 0.0251(14) 0.0284(13) 0.0149(11) 0.0023(10) 0.0021(10) 0.0009(11)
O3 0.0232(12) 0.0388(12) 0.0261(10) 0.0042(9) 0.0029(9) 0.0101(9)
O4 0.0336(12) 0.0316(11) 0.0198(10) 0.0097(9) -0.0005(9) 0.0023(9)
S2 0.0207(4) 0.0275(4) 0.0190(3) 0.0081(3) 0.0003(3) 0.0036(3)

loop_
_atom_type_symbol
_atom_type_description
_atom_type_scat_dispersion_real
_atom_type_scat_dispersion_imag
_atom_type_scat_source
C C 0.0033 0.0016 'International Tables Vol C Tables 4.2.6.8 and 6.1.1.4'
H H 0.0000 0.0000 'International Tables Vol C Tables 4.2.6.8 and 6.1.1.4'
Br Br -0.2901 2.4595 'International Tables Vol C Tables 4.2.6.8 and 6.1.1.4'
N N 0.0061 0.0033 'International Tables Vol C Tables 4.2.6.8 and 6.1.1.4'
O O 0.0106 0.0060 'International Tables Vol C Tables 4.2.6.8 and 6.1.1.4'
S S 0.1246 0.1234 'International Tables Vol C Tables 4.2.6.8 and 6.1.1.4'

loop_
_geom_angle_atom_site_label_1
_geom_angle_atom_site_label_2
_geom_angle_atom_site_label_3
_geom_angle
_geom_angle_site_symmetry_1
_geom_angle_site_symmetry_3
C24 C23 Br1 118.1(2) . .
C36 C23 Br1 118.86(19) . .
C36 C23 C24 123.0(2) . .
C23 C24 C25 124.2(2) . .
C23 C24 C29 117.8(2) . .
C25 C24 C29 118.0(2) . .
C24 C25 H25 119.3 . .
C26 C25 C24 121.4(2) . .
C26 C25 H25 119.3 . .
C25 C26 H26 119.9 . .
C25 C26 C27 120.2(3) . .
C27 C26 H26 119.9 . .
C26 C27 H27 119.5 . .
C28 C27 C26 121.1(2) . .
C28 C27 H27 119.5 . .
C27 C28 H28 119.7 . .
C27 C28 C29 120.6(2) . .
C29 C28 H28 119.7 . .
C28 C29 C24 118.5(2) . .
C30 C29 C24 119.8(2) . .
C30 C29 C28 121.6(2) . .
C29 C30 H30 119.1 . .
C29 C30 C31 121.8(2) . .
C31 C30 H30 119.1 . .
C30 C31 C32 121.4(3) . .
C30 C31 C36 119.5(2) . .
C32 C31 C36 119.0(2) . .
C31 C32 H32 119.2 . .
C33 C32 C31 121.6(3) . .
C33 C32 H32 119.2 . .
C32 C33 H33 120.2 . .
C32 C33 C34 119.5(3) . .
C34 C33 H33 120.2 . .
C33 C34 H34 119.4 . .
C35 C34 C33 121.3(3) . .
C35 C34 H34 119.4 . .
C34 C35 H35 119.5 . .
C34 C35 C36 121.0(3) . .
C36 C35 H35 119.5 . .
C23 C36 C31 118.0(2) . .
C23 C36 C35 124.3(2) . .
C35 C36 C31 117.6(2) . .
C2 C1 S1 119.63(19) . .
C4 C1 C2 108.5(2) . .
C4 C1 S1 131.8(2) . .
N1 C2 C1 105.6(2) . .
O1 C2 C1 128.2(2) . .
O1 C2 N1 126.2(2) . .
N1 C3 C4 106.1(2) . .
O2 C3 C4 127.5(3) . .
O2 C3 N1 126.4(2) . .
C1 C4 C3 108.9(2) . .
C1 C4 S1 132.4(2) . 2_666
C3 C4 S1 118.77(19) . 2_666
H5A C5 H5B 107.9 . .
C6 C5 H5A 109.3 . .
C6 C5 H5B 109.2 . .
N1 C5 H5A 109.2 . .
N1 C5 H5B 109.2 . .
N1 C5 C6 111.8(2) . .
C7 C6 C5 120.1(2) . .
C7 C6 C11 118.9(2) . .
C11 C6 C5 120.9(2) . .
C6 C7 H7 119.7 . .
C6 C7 C8 120.6(3) . .
C8 C7 H7 119.7 . .
C7 C8 H8 120.1 . .
C9 C8 C7 119.7(3) . .
C9 C8 H8 120.1 . .
C8 C9 H9 120.0 . .
C10 C9 C8 120.0(3) . .
C10 C9 H9 120.0 . .
C9 C10 H10 119.7 . .
C9 C10 C11 120.6(3) . .
C11 C10 H10 119.7 . .
C6 C11 H11 120.0 . .
C10 C11 C6 120.1(3) . .
C10 C11 H11 120.0 . .
C2 N1 C5 123.7(2) . .
C3 N1 C2 110.8(2) . .
C3 N1 C5 125.2(2) . .
C4 S1 C1 95.79(11) 2_666 .
C13 C12 S2 118.86(19) . .
C15 C12 C13 108.8(2) . .
C15 C12 S2 132.4(2) . .
N2 C13 C12 106.0(2) . .
O3 C13 C12 127.5(2) . .
O3 C13 N2 126.5(3) . .
N2 C14 C15 106.3(2) . .
O4 C14 C15 127.2(3) . .
O4 C14 N2 126.5(2) . .
C12 C15 C14 108.1(2) . .
C12 C15 S2 131.8(2) . 2_576
C14 C15 S2 120.08(19) . 2_576
H16A C16 H16B 107.5 . .
C17 C16 H16A 108.4 . .
C17 C16 H16B 108.4 . .
N2 C16 H16A 108.4 . .
N2 C16 H16B 108.4 . .
N2 C16 C17 115.4(2) . .
C18 C17 C16 121.0(2) . .
C22 C17 C16 119.6(2) . .
C22 C17 C18 119.2(2) . .
C17 C18 H18 120.2 . .
C19 C18 C17 119.6(2) . .
C19 C18 H18 120.2 . .
C18 C19 H19 119.7 . .
C20 C19 C18 120.6(2) . .
C20 C19 H19 119.7 . .
C19 C20 H20 119.9 . .
C19 C20 C21 120.2(2) . .
C21 C20 H20 119.9 . .
C20 C21 H21 120.3 . .
C20 C21 C22 119.5(2) . .
C22 C21 H21 120.3 . .
C17 C22 C21 121.0(2) . .
C17 C22 H22 119.5 . .
C21 C22 H22 119.5 . .
C13 N2 C16 123.2(2) . .
C14 N2 C13 110.6(2) . .
C14 N2 C16 124.1(2) . .
C15 S2 C12 95.86(11) 2_576 .

loop_
_geom_bond_atom_site_label_1
_geom_bond_atom_site_label_2
_geom_bond_distance
_geom_bond_site_symmetry_2
Br1 C23 1.898(2) .
C23 C24 1.403(3) .
C23 C36 1.401(4) .
C24 C25 1.425(3) .
C24 C29 1.437(3) .
C25 H25 0.9500 .
C25 C26 1.356(3) .
C26 H26 0.9500 .
C26 C27 1.407(3) .
C27 H27 0.9500 .
C27 C28 1.355(4) .
C28 H28 0.9500 .
C28 C29 1.428(3) .
C29 C30 1.392(4) .
C30 H30 0.9500 .
C30 C31 1.395(3) .
C31 C32 1.413(4) .
C31 C36 1.438(3) .
C32 H32 0.9500 .
C32 C33 1.362(4) .
C33 H33 0.9500 .
C33 C34 1.410(4) .
C34 H34 0.9500 .
C34 C35 1.357(4) .
C35 H35 0.9500 .
C35 C36 1.430(3) .
C1 C2 1.500(3) .
C1 C4 1.329(3) .
C1 S1 1.751(2) .
C2 N1 1.398(3) .
C2 O1 1.197(3) .
C3 C4 1.494(3) .
C3 N1 1.382(3) .
C3 O2 1.205(3) .
C4 S1 1.746(3) 2_666
C5 H5A 0.9900 .
C5 H5B 0.9900 .
C5 C6 1.513(3) .
C5 N1 1.467(3) .
C6 C7 1.382(3) .
C6 C11 1.396(3) .
C7 H7 0.9500 .
C7 C8 1.385(3) .
C8 H8 0.9500 .
C8 C9 1.383(4) .
C9 H9 0.9500 .
C9 C10 1.368(4) .
C10 H10 0.9500 .
C10 C11 1.378(3) .
C11 H11 0.9500 .
C12 C13 1.497(3) .
C12 C15 1.335(3) .
C12 S2 1.741(2) .
C13 N2 1.391(3) .
C13 O3 1.202(3) .
C14 C15 1.502(3) .
C14 N2 1.387(3) .
C14 O4 1.205(3) .
C15 S2 1.735(3) 2_576
C16 H16A 0.9900 .
C16 H16B 0.9900 .
C16 C17 1.510(3) .
C16 N2 1.462(3) .
C17 C18 1.389(3) .
C17 C22 1.380(3) .
C18 H18 0.9500 .
C18 C19 1.387(3) .
C19 H19 0.9500 .
C19 C20 1.371(3) .
C20 H20 0.9500 .
C20 C21 1.378(3) .
C21 H21 0.9500 .
C21 C22 1.381(3) .
C22 H22 0.9500 .

loop_
_geom_torsion_atom_site_label_1
_geom_torsion_atom_site_label_2
_geom_torsion_atom_site_label_3
_geom_torsion_atom_site_label_4
_geom_torsion
_geom_torsion_site_symmetry_4
Br1 C23 C24 C25 -1.8(3) .
Br1 C23 C24 C29 178.79(17) .
Br1 C23 C36 C31 -177.91(17) .
Br1 C23 C36 C35 3.6(3) .
C23 C24 C25 C26 -178.9(2) .
C23 C24 C29 C28 179.2(2) .
C23 C24 C29 C30 0.0(4) .
C24 C23 C36 C31 2.9(4) .
C24 C23 C36 C35 -175.6(2) .
C24 C25 C26 C27 -0.2(4) .
C24 C29 C30 C31 1.1(4) .
C25 C24 C29 C28 -0.2(3) .
C25 C24 C29 C30 -179.4(2) .
C25 C26 C27 C28 -0.3(4) .
C26 C27 C28 C29 0.5(4) .
C27 C28 C29 C24 -0.2(4) .
C27 C28 C29 C30 179.0(2) .
C28 C29 C30 C31 -178.1(2) .
C29 C24 C25 C26 0.4(3) .
C29 C30 C31 C32 177.2(2) .
C29 C30 C31 C36 -0.2(4) .
C30 C31 C32 C33 -175.4(2) .
C30 C31 C36 C23 -1.8(4) .
C30 C31 C36 C35 176.8(2) .
C31 C32 C33 C34 -1.6(4) .
C32 C31 C36 C23 -179.2(2) .
C32 C31 C36 C35 -0.6(3) .
C32 C33 C34 C35 -0.1(4) .
C33 C34 C35 C36 1.4(4) .
C34 C35 C36 C23 177.5(2) .
C34 C35 C36 C31 -1.0(4) .
C36 C23 C24 C25 177.3(2) .
C36 C23 C24 C29 -2.0(4) .
C36 C31 C32 C33 2.0(4) .
C1 C2 N1 C3 -2.2(3) .
C1 C2 N1 C5 -176.3(2) .
C2 C1 C4 C3 1.1(3) .
C2 C1 C4 S1 179.72(19) 2_666
C2 C1 S1 C4 -179.22(19) 2_666
C4 C1 C2 N1 0.6(3) .
C4 C1 C2 O1 -178.9(3) .
C4 C1 S1 C4 -1.0(3) 2_666
C4 C3 N1 C2 2.8(3) .
C4 C3 N1 C5 176.8(2) .
C5 C6 C7 C8 178.1(2) .
C5 C6 C11 C10 -177.4(2) .
C6 C5 N1 C2 87.0(3) .
C6 C5 N1 C3 -86.3(3) .
C6 C7 C8 C9 -0.9(4) .
C7 C6 C11 C10 0.0(4) .
C7 C8 C9 C10 0.4(4) .
C8 C9 C10 C11 0.3(4) .
C9 C10 C11 C6 -0.5(4) .
C11 C6 C7 C8 0.7(4) .
N1 C3 C4 C1 -2.4(3) .
N1 C3 C4 S1 178.76(16) 2_666
N1 C5 C6 C7 -96.0(3) .
N1 C5 C6 C11 81.4(3) .
O1 C2 N1 C3 177.3(2) .
O1 C2 N1 C5 3.2(4) .
O2 C3 C4 C1 176.9(2) .
O2 C3 C4 S1 -2.0(4) 2_666
O2 C3 N1 C2 -176.5(3) .
O2 C3 N1 C5 -2.5(4) .
S1 C1 C2 N1 179.21(16) .
S1 C1 C2 O1 -0.3(4) .
S1 C1 C4 C3 -177.32(18) .
S1 C1 C4 S1 1.3(4) 2_666
C12 C13 N2 C14 4.0(3) .
C12 C13 N2 C16 168.2(2) .
C13 C12 C15 C14 0.9(3) .
C13 C12 C15 S2 -179.49(19) 2_576
C13 C12 S2 C15 179.68(19) 2_576
C15 C12 C13 N2 -3.0(3) .
C15 C12 C13 O3 177.7(3) .
C15 C12 S2 C15 -0.5(3) 2_576
C15 C14 N2 C13 -3.4(3) .
C15 C14 N2 C16 -167.5(2) .
C16 C17 C18 C19 -174.2(2) .
C16 C17 C22 C21 173.8(2) .
C17 C16 N2 C13 127.3(3) .
C17 C16 N2 C14 -70.6(3) .
C17 C18 C19 C20 0.5(4) .
C18 C17 C22 C21 -1.2(4) .
C18 C19 C20 C21 -1.3(4) .
C19 C20 C21 C22 0.9(4) .
C20 C21 C22 C17 0.4(4) .
C22 C17 C18 C19 0.7(4) .
N2 C14 C15 C12 1.4(3) .
N2 C14 C15 S2 -178.18(16) 2_576
N2 C16 C17 C18 -70.0(3) .
N2 C16 C17 C22 115.1(3) .
O3 C13 N2 C14 -176.7(2) .
O3 C13 N2 C16 -12.5(4) .
O4 C14 C15 C12 -178.8(3) .
O4 C14 C15 S2 1.6(4) 2_576
O4 C14 N2 C13 176.8(2) .
O4 C14 N2 C16 12.7(4) .
S2 C12 C13 N2 176.85(16) .
S2 C12 C13 O3 -2.5(4) .
S2 C12 C15 C14 -178.88(19) .
S2 C12 C15 S2 0.7(4) 2_576
